data_4313784
loop_
_publ_author_name
'Miguel A. Casado'
'Jes\'us J. P\'erez-Torrente'
'Miguel A. Ciriano'
'Isabel T. Dobrinovitch'
'Fernando J. Lahoz'
'Luis A. Oro'

_publ_contact_author_address
;
  Dr. Fernando J. Lahoz
  Departamento de Qu\'imica Inorg\'anica - I.C.M.A.
  Facultad de Ciencias
  Universidad de Zaragoza - C.S.I.C.
  50009 Zaragoza, Spain
;
_publ_contact_author_email lahoz@posta.unizar.es
_publ_contact_author_fax '+34 976 761187'
_publ_contact_author_name 'Dr. Fernando J. Lahoz'
_publ_contact_author_phone '+34 976 761147'
_publ_section_title
;
 Stereoselective Oxidative Additions of Iodoalkanes and Activated Alkynes
 to a Sulfido-Bridged Heterotrinuclear Early-Late (TiIr2) Complex
;
_journal_name_full 'Inorganic Chemistry'
_journal_page_first 3956
_journal_page_last 3964
_journal_paper_doi 10.1021/ic034278e
_journal_volume 42
_journal_year 2003
_chemical_formula_moiety 'C14 H12 I2 Ir2 O6 S2 Ti, C H2 Cl2'
_chemical_formula_sum 'C15 H14 Cl2 I2 Ir2 O6 S2 Ti'
_chemical_formula_weight 1111.38
_chemical_name_systematic
; 
 ? 
;
_space_group_IT_number 62
_symmetry_cell_setting orthorhombic
_symmetry_space_group_name_Hall '-P 2ac 2n'
_symmetry_space_group_name_H-M 'P n m a'
_atom_sites_solution_hydrogens geom
_atom_sites_solution_primary direct
_atom_sites_solution_secondary difmap
_audit_creation_method SHELXL-97
_cell_angle_alpha 90.00
_cell_angle_beta 90.00
_cell_angle_gamma 90.00
_cell_formula_units_Z 4
_cell_length_a 14.4291(9)
_cell_length_b 9.9988(6)
_cell_length_c 18.2839(12)
_cell_measurement_reflns_used 6643
_cell_measurement_temperature 100(2)
_cell_measurement_theta_max 28.20
_cell_measurement_theta_min 2.32
_cell_volume 2637.9(3)
_computing_cell_refinement 'SAINT+ v. 6.22 (Bruker AXS, 2001)'
_computing_data_collection 'SMART v. 5.611 (Bruker AXS, 2000)'
_computing_data_reduction 'SAINT+ v. 6.22 (Bruker AXS, 2001)'
_computing_molecular_graphics 'XP program, SHELXTL v6.12, Bruker2001'
_computing_publication_material 'XCIF program, SHELXTL v6.12, BrukerAXS'
_computing_structure_refinement 'SHELXL-97 (Sheldrick, 1997)'
_computing_structure_solution 'SHELXS-97 (Sheldrick, 1990)'
_diffrn_ambient_temperature 100(2)
_diffrn_detector_area_resol_mean 8.26
_diffrn_measured_fraction_theta_full 1.000
_diffrn_measured_fraction_theta_max 0.941
_diffrn_measurement_device_type 'Bruker SMART APEX CCD system'
_diffrn_measurement_method '\w rotations with narrow frames'
_diffrn_radiation_monochromator graphite
_diffrn_radiation_source 'normal-focus sealed tube'
_diffrn_radiation_type MoK\a
_diffrn_radiation_wavelength 0.71073
_diffrn_reflns_av_R_equivalents 0.0289
_diffrn_reflns_av_sigmaI/netI 0.0252
_diffrn_reflns_limit_h_max 15
_diffrn_reflns_limit_h_min -18
_diffrn_reflns_limit_k_max 10
_diffrn_reflns_limit_k_min -12
_diffrn_reflns_limit_l_max 24
_diffrn_reflns_limit_l_min -24
_diffrn_reflns_number 16328
_diffrn_reflns_theta_full 26.00
_diffrn_reflns_theta_max 28.24
_diffrn_reflns_theta_min 1.80
_diffrn_standards_decay_% 'no decay'
_exptl_absorpt_coefficient_mu 13.089
_exptl_absorpt_correction_T_max 0.181
_exptl_absorpt_correction_T_min 0.054
_exptl_absorpt_correction_type multi-scan
_exptl_absorpt_process_details
; 
 SADABS: Area-Detector Absorption Correction. (1996)  Bruker-AXS 
 within SAINT+ package, v. 6.22.                  
;
_exptl_crystal_colour brown
_exptl_crystal_density_diffrn 2.798
_exptl_crystal_density_method 'not measured'
_exptl_crystal_description 'irregular block'
_exptl_crystal_F_000 2000
_exptl_crystal_size_max 0.34
_exptl_crystal_size_mid 0.22
_exptl_crystal_size_min 0.13
_refine_diff_density_max 3.382
_refine_diff_density_min -4.316
_refine_diff_density_rms 0.332
_refine_ls_extinction_method none
_refine_ls_goodness_of_fit_ref 1.159
_refine_ls_hydrogen_treatment constr
_refine_ls_matrix_type full
_refine_ls_number_parameters 154
_refine_ls_number_reflns 3300
_refine_ls_number_restraints 30
_refine_ls_restrained_S_all 1.161
_refine_ls_R_factor_all 0.0573
_refine_ls_R_factor_gt 0.0532
_refine_ls_shift/su_max 0.010
_refine_ls_shift/su_mean 0.001
_refine_ls_structure_factor_coef Fsqd
_refine_ls_weighting_details 'calc w=1/[\s^2^(Fo^2^)+(0.0242P)^2^+131.0070P] where P=(Fo^2^+2Fc^2^)/3'
_refine_ls_weighting_scheme calc
_refine_ls_wR_factor_gt 0.1216
_refine_ls_wR_factor_ref 0.1231
_reflns_number_gt 3059
_reflns_number_total 3300
_reflns_threshold_expression >2sigma(I)
_cod_data_source_file ic034278esi20030416_101940_1.cif
_cod_data_source_block compound2a
_cod_database_code 4313784

loop_
_symmetry_equiv_pos_as_xyz
'x, y, z'
'-x+1/2, -y, z+1/2'
'-x, y+1/2, -z'
'x+1/2, -y+1/2, -z+1/2'
'-x, -y, -z'
'x-1/2, y, -z-1/2'
'x, -y-1/2, z'
'-x-1/2, y-1/2, z-1/2'

loop_
_atom_site_label
_atom_site_type_symbol
_atom_site_fract_x
_atom_site_fract_y
_atom_site_fract_z
_atom_site_U_iso_or_equiv
_atom_site_adp_type
_atom_site_occupancy
_atom_site_symmetry_multiplicity
_atom_site_calc_flag
_atom_site_refinement_flags
_atom_site_disorder_assembly
_atom_site_disorder_group
Ir1 Ir 0.77916(4) 0.2500 0.66104(3) 0.01704(15) Uani 1 2 d S . .
Ir2 Ir 0.95949(4) 0.2500 0.65348(3) 0.01536(15) Uani 1 2 d S . .
I1 I 0.60262(9) 0.2500 0.61236(7) 0.0388(3) Uani 1 2 d S . .
I2 I 1.13067(7) 0.2500 0.58775(6) 0.0234(2) Uani 1 2 d S . .
Ti Ti 0.82608(19) 0.2500 0.48430(14) 0.0160(5) Uani 1 2 d S . .
S S 0.86471(19) 0.0996(3) 0.58454(14) 0.0178(5) Uani 1 1 d . . .
O1 O 0.7297(6) 0.1191(12) 0.4633(4) 0.038(3) Uani 1 1 d . . .
O2 O 0.7397(7) 0.0293(10) 0.7643(6) 0.041(2) Uani 1 1 d DU . .
O3 O 1.0085(7) 0.0204(11) 0.7528(5) 0.040(2) Uani 1 1 d DU . .
C1 C 0.6509(11) 0.130(2) 0.4308(7) 0.052(4) Uani 1 1 d U . .
C2 C 0.617(3) 0.2500 0.412(2) 0.091(9) Uani 1 2 d SU . .
H2 H 0.5643 0.2500 0.3810 0.109 Uiso 1 2 calc SR . .
C3 C 0.6045(14) 0.001(2) 0.4194(11) 0.068(5) Uani 1 1 d U . .
H3A H 0.6506 -0.0666 0.4065 0.101 Uiso 1 1 calc R . .
H3B H 0.5593 0.0099 0.3797 0.101 Uiso 1 1 calc R . .
H3C H 0.5726 -0.0252 0.4644 0.101 Uiso 1 1 calc R . .
C4 C 0.8577(14) 0.2500 0.3582(10) 0.030(4) Uani 1 2 d S . .
H4 H 0.8082 0.2500 0.3240 0.036 Uiso 1 2 calc SR . .
C5 C 0.9003(8) 0.1371(13) 0.3876(6) 0.024(2) Uani 1 1 d . . .
H5 H 0.8856 0.0467 0.3766 0.029 Uiso 1 1 calc R . .
C6 C 0.9696(8) 0.1816(13) 0.4367(6) 0.022(2) Uani 1 1 d U . .
H6 H 1.0092 0.1260 0.4649 0.027 Uiso 1 1 calc R . .
C7 C 0.7506(8) 0.1053(13) 0.7293(6) 0.024(2) Uani 1 1 d DU . .
C8 C 0.9942(8) 0.1041(13) 0.7184(6) 0.025(2) Uani 1 1 d DU . .
C9 C 0.7824(19) 0.7500 0.6189(13) 0.047(6) Uani 1 2 d S . .
Cl1 Cl 0.8470(4) 0.7500 0.6967(4) 0.0547(15) Uani 1 2 d S . .
Cl2A Cl 0.6615(12) 0.776(2) 0.6414(10) 0.052(6) Uiso 0.25 1 d P . 1
Cl2B Cl 0.6659(19) 0.678(3) 0.6312(15) 0.071(7) Uiso 0.25 1 d P . 2

loop_
_atom_site_aniso_label
_atom_site_aniso_U_11
_atom_site_aniso_U_22
_atom_site_aniso_U_33
_atom_site_aniso_U_23
_atom_site_aniso_U_13
_atom_site_aniso_U_12
Ir1 0.0132(3) 0.0192(3) 0.0187(3) 0.000 0.0041(2) 0.000
Ir2 0.0130(3) 0.0222(3) 0.0108(3) 0.000 0.0014(2) 0.000
I1 0.0259(6) 0.0608(9) 0.0297(6) 0.000 0.0041(5) 0.000
I2 0.0153(5) 0.0327(6) 0.0221(5) 0.000 0.0031(4) 0.000
Ti 0.0138(12) 0.0237(14) 0.0105(11) 0.000 0.0015(9) 0.000
S 0.0198(12) 0.0164(12) 0.0173(12) 0.0000(10) 0.0035(10) -0.0011(10)
O1 0.026(4) 0.072(7) 0.017(4) -0.019(5) 0.004(3) -0.023(5)
O2 0.030(5) 0.025(5) 0.067(7) -0.010(5) 0.017(5) 0.003(4)
O3 0.048(6) 0.049(6) 0.024(4) 0.012(4) 0.003(4) 0.021(5)
C1 0.040(8) 0.099(10) 0.016(6) -0.017(7) 0.008(5) -0.026(7)
C2 0.080(12) 0.102(9) 0.090(13) 0.000 0.002(9) 0.000
C3 0.053(8) 0.092(8) 0.057(8) -0.016(7) -0.002(7) -0.021(7)
C4 0.039(10) 0.034(10) 0.018(8) 0.000 -0.007(7) 0.000
C5 0.027(6) 0.028(6) 0.017(5) -0.006(5) 0.008(4) -0.003(5)
C6 0.018(5) 0.032(6) 0.017(5) 0.002(5) 0.009(4) 0.004(5)
C7 0.023(5) 0.039(6) 0.010(4) -0.009(4) 0.001(4) 0.016(5)
C8 0.021(5) 0.034(7) 0.019(5) 0.004(5) 0.006(4) 0.006(5)
C9 0.066(16) 0.033(11) 0.042(12) 0.000 0.019(11) 0.000
Cl1 0.043(3) 0.060(4) 0.061(4) 0.000 0.016(3) 0.000

loop_
_atom_type_symbol
_atom_type_description
_atom_type_scat_dispersion_real
_atom_type_scat_dispersion_imag
_atom_type_scat_source
C C 0.0033 0.0016 'International Tables Vol C Tables 4.2.6.8 and 6.1.1.4'
H H 0.0000 0.0000 'International Tables Vol C Tables 4.2.6.8 and 6.1.1.4'
O O 0.0106 0.0060 'International Tables Vol C Tables 4.2.6.8 and 6.1.1.4'
Cl Cl 0.1484 0.1585 'International Tables Vol C Tables 4.2.6.8 and 6.1.1.4'
Ti Ti 0.2776 0.4457 'International Tables Vol C Tables 4.2.6.8 and 6.1.1.4'
I I -0.4742 1.8119 'International Tables Vol C Tables 4.2.6.8 and 6.1.1.4'
S S 0.1246 0.1234 'International Tables Vol C Tables 4.2.6.8 and 6.1.1.4'
Ir Ir -1.4442 7.9887 'International Tables Vol C Tables 4.2.6.8 and 6.1.1.4'

loop_
_geom_angle_atom_site_label_1
_geom_angle_atom_site_label_2
_geom_angle_atom_site_label_3
_geom_angle
_geom_angle_site_symmetry_1
_geom_angle_site_symmetry_3
_geom_angle_publ_flag
C7 Ir1 C7 95.5(6) 7_565 . ?
C7 Ir1 S 161.1(3) 7_565 . ?
C7 Ir1 S 91.0(3) . . ?
C7 Ir1 S 91.0(3) 7_565 7_565 ?
C7 Ir1 S 161.1(3) . 7_565 ?
S Ir1 S 77.76(13) . 7_565 ?
C7 Ir1 Ir2 104.2(3) 7_565 . ?
C7 Ir1 Ir2 104.2(3) . . ?
S Ir1 Ir2 56.95(7) . . ?
S Ir1 Ir2 56.95(7) 7_565 . ?
C7 Ir1 I1 90.6(3) 7_565 . ?
C7 Ir1 I1 90.6(3) . . ?
S Ir1 I1 107.08(7) . . ?
S Ir1 I1 107.08(7) 7_565 . ?
Ir2 Ir1 I1 157.70(4) . . ?
C7 Ir1 Ti 131.9(3) 7_565 . ?
C7 Ir1 Ti 131.9(3) . . ?
S Ir1 Ti 47.40(7) . . ?
S Ir1 Ti 47.40(7) 7_565 . ?
Ir2 Ir1 Ti 75.12(5) . . ?
I1 Ir1 Ti 82.57(6) . . ?
C8 Ir2 C8 97.1(8) 7_565 . ?
C8 Ir2 S 160.0(4) 7_565 . ?
C8 Ir2 S 89.8(4) . . ?
C8 Ir2 S 89.8(4) 7_565 7_565 ?
C8 Ir2 S 160.0(4) . 7_565 ?
S Ir2 S 77.93(13) . 7_565 ?
C8 Ir2 Ir1 103.0(3) 7_565 . ?
C8 Ir2 Ir1 103.0(3) . . ?
S Ir2 Ir1 57.12(7) . . ?
S Ir2 Ir1 57.12(7) 7_565 . ?
C8 Ir2 I2 92.0(3) 7_565 . ?
C8 Ir2 I2 92.0(3) . . ?
S Ir2 I2 106.47(7) . . ?
S Ir2 I2 106.47(7) 7_565 . ?
Ir1 Ir2 I2 157.10(4) . . ?
O1 Ti O1 84.4(7) . 7_565 ?
O1 Ti C6 138.8(4) . 7_565 ?
O1 Ti C6 111.2(4) 7_565 7_565 ?
O1 Ti C6 111.2(4) . . ?
O1 Ti C6 138.8(4) 7_565 . ?
C6 Ti C6 33.9(6) 7_565 . ?
O1 Ti C4 86.9(4) . . ?
O1 Ti C4 86.9(4) 7_565 . ?
C6 Ti C4 57.7(5) 7_565 . ?
C6 Ti C4 57.7(5) . . ?
O1 Ti C5 81.7(4) . . ?
O1 Ti C5 119.9(4) 7_565 . ?
C6 Ti C5 57.3(4) 7_565 . ?
C6 Ti C5 35.0(4) . . ?
C4 Ti C5 34.4(4) . . ?
O1 Ti C5 119.9(4) . 7_565 ?
O1 Ti C5 81.7(4) 7_565 7_565 ?
C6 Ti C5 35.0(4) 7_565 7_565 ?
C6 Ti C5 57.3(4) . 7_565 ?
C4 Ti C5 34.4(4) . 7_565 ?
C5 Ti C5 57.3(6) . 7_565 ?
O1 Ti S 136.6(3) . 7_565 ?
O1 Ti S 84.1(3) 7_565 7_565 ?
C6 Ti S 84.1(3) 7_565 7_565 ?
C6 Ti S 104.9(3) . 7_565 ?
C4 Ti S 133.9(3) . 7_565 ?
C5 Ti S 139.2(3) . 7_565 ?
C5 Ti S 99.5(3) 7_565 7_565 ?
O1 Ti S 84.1(3) . . ?
O1 Ti S 136.6(3) 7_565 . ?
C6 Ti S 104.9(3) 7_565 . ?
C6 Ti S 84.1(3) . . ?
C4 Ti S 133.9(3) . . ?
C5 Ti S 99.5(3) . . ?
C5 Ti S 139.2(3) 7_565 . ?
S Ti S 76.28(15) 7_565 . ?
O1 Ti Ir1 92.6(3) . . ?
O1 Ti Ir1 92.6(3) 7_565 . ?
C6 Ti Ir1 122.9(3) 7_565 . ?
C6 Ti Ir1 122.9(3) . . ?
C4 Ti Ir1 179.4(5) . . ?
C5 Ti Ir1 145.9(3) . . ?
C5 Ti Ir1 145.9(3) 7_565 . ?
S Ti Ir1 46.40(8) 7_565 . ?
S Ti Ir1 46.40(8) . . ?
Ir2 S Ir1 65.93(7) . . ?
Ir2 S Ti 97.99(11) . . ?
Ir1 S Ti 86.20(10) . . ?
C1 O1 Ti 131.7(13) . . ?
O1 C1 C2 121(2) . . ?
O1 C1 C3 113.3(19) . . ?
C2 C1 C3 126(2) . . ?
C1 C2 C1 127(4) 7_565 . ?
C1 C2 H2 116.4 7_565 . ?
C1 C2 H2 116.4 . . ?
C1 C3 H3A 109.5 . . ?
C1 C3 H3B 109.5 . . ?
H3A C3 H3B 109.5 . . ?
C1 C3 H3C 109.5 . . ?
H3A C3 H3C 109.5 . . ?
H3B C3 H3C 109.5 . . ?
C5 C4 C5 108.3(16) 7_565 . ?
C5 C4 Ti 73.0(8) 7_565 . ?
C5 C4 Ti 73.0(8) . . ?
C5 C4 H4 125.9 7_565 . ?
C5 C4 H4 125.9 . . ?
Ti C4 H4 119.9 . . ?
C4 C5 C6 107.5(12) . . ?
C4 C5 Ti 72.6(9) . . ?
C6 C5 Ti 72.2(6) . . ?
C4 C5 H5 126.2 . . ?
C6 C5 H5 126.2 . . ?
Ti C5 H5 120.8 . . ?
C6 C6 C5 108.3(7) 7_565 . ?
C6 C6 Ti 73.1(3) 7_565 . ?
C5 C6 Ti 72.8(6) . . ?
C6 C6 H6 125.8 7_565 . ?
C5 C6 H6 125.8 . . ?
Ti C6 H6 120.1 . . ?
O2 C7 Ir1 176.7(11) . . ?
O3 C8 Ir2 175.6(12) . . ?
Cl1 C9 Cl2A 109.7(13) . 7_575 ?
Cl1 C9 Cl2A 109.7(13) . . ?
Cl1 C9 Cl2B 113.4(14) . . ?
Cl1 C9 Cl2B 113.4(14) . 7_575 ?
Cl2B C9 Cl2B 45.9(18) . 7_575 ?
Cl2A Cl2A C9 81.8(8) 7_575 . ?
Cl2B Cl2B C9 67.1(9) 7_575 . ?

loop_
_geom_bond_atom_site_label_1
_geom_bond_atom_site_label_2
_geom_bond_distance
_geom_bond_site_symmetry_2
_geom_bond_publ_flag
Ir1 C7 1.955(13) 7_565 ?
Ir1 C7 1.955(13) . ?
Ir1 S 2.396(3) . ?
Ir1 S 2.396(3) 7_565 ?
Ir1 Ir2 2.6056(8) . ?
Ir1 I1 2.6983(15) . ?
Ir1 Ti 3.302(3) . ?
Ir2 C8 1.947(12) 7_565 ?
Ir2 C8 1.947(11) . ?
Ir2 S 2.392(3) . ?
Ir2 S 2.392(3) 7_565 ?
Ir2 I2 2.7469(12) . ?
Ti O1 1.948(9) . ?
Ti O1 1.948(9) 7_565 ?
Ti C6 2.347(11) 7_565 ?
Ti C6 2.347(11) . ?
Ti C4 2.350(18) . ?
Ti C5 2.356(11) . ?
Ti C5 2.356(11) 7_565 ?
Ti S 2.436(3) 7_565 ?
Ti S 2.436(3) . ?
O1 C1 1.288(18) . ?
O2 C7 1.006(13) . ?
O3 C8 1.067(13) . ?
C1 C2 1.34(3) . ?
C1 C3 1.46(3) . ?
C2 C1 1.34(3) 7_565 ?
C2 H2 0.9500 . ?
C3 H3A 0.9800 . ?
C3 H3B 0.9800 . ?
C3 H3C 0.9800 . ?
C4 C5 1.393(17) 7_565 ?
C4 C5 1.393(17) . ?
C4 H4 0.9500 . ?
C5 C6 1.416(16) . ?
C5 H5 0.9500 . ?
C6 C6 1.37(3) 7_565 ?
C6 H6 0.9500 . ?
C9 Cl1 1.70(3) . ?
C9 Cl2A 1.81(3) 7_575 ?
C9 Cl2A 1.81(3) . ?
C9 Cl2B 1.84(4) . ?
C9 Cl2B 1.84(4) 7_575 ?
Cl2A Cl2A 0.52(5) 7_575 ?
Cl2B Cl2B 1.44(5) 7_575 ?
